data_2310932
loop_
_publ_author_name
'Ramsdell, L.S.'
'Kohn, J.A.'

_publ_section_title
;
 Developments in silicon carbide research
;
_journal_name_full 'Acta Crystallographica (1,1948-23,1967)'
_journal_page_first 215
_journal_page_last 224
_journal_volume 5
_journal_year 1952
_chemical_formula_sum 'C Si'
_chemical_name_systematic 'Si C'
_space_group_IT_number 186
_symmetry_space_group_name_Hall 'P 6c -2c'
_symmetry_space_group_name_H-M 'P 63 m c'
_cell_angle_alpha 90
_cell_angle_beta 90
_cell_angle_gamma 120
_cell_formula_units_Z 8
_cell_length_a 3.079
_cell_length_b 3.079
_cell_length_c 20.146
_cell_volume 165.401
_citation_journal_id_ASTM ACCRA9
_cod_data_source_file Ramsdell_ACCRA9_1952_154.cif
_cod_data_source_block C1Si1
_cod_original_cell_volume 165.4013
_cod_original_formula_sum 'C1 Si1'
_cod_database_code 2310932

loop_
_symmetry_equiv_pos_as_xyz
x,y,z
x-y,x,z+1/2
-y,x-y,z
-x,-y,z+1/2
-x+y,-x,z
y,-x+y,z+1/2
y,x,z+1/2
-x+y,y,z
-x,-x+y,z+1/2
-y,-x,z
x-y,-y,z+1/2
x,x-y,z

loop_
_atom_site_label
_atom_site_type_symbol
_atom_site_fract_x
_atom_site_fract_y
_atom_site_fract_z
_atom_site_occupancy
_atom_site_U_iso_or_equiv
Si3 Si+4 0.3333 0.6667 0.25 1 0.0
C4 C-4 0.3333 0.6667 0.969 1 0.0
C1 C-4 0 0 0.094 1 0.0
C2 C-4 0.3333 0.6667 0.344 1 0.0
C3 C-4 0.3333 0.6667 0.719 1 0.0
Si2 Si+4 0.3333 0.6667 0.625 1 0.0
Si1 Si+4 0 0 0 1 0.0
Si4 Si+4 0.3333 0.6667 0.875 1 0.0
